data_7133287
loop_
_publ_author_name
'Shekhawat, Bhawana'
'Gahlaut, Puneet Singh'
'Gautam, Deepak'
'Jana, Barun'

_publ_section_title
;
 <i>N</i>-Alkylation of amines with primary/secondary alcohols using a
 novel cobalt(II) inverse triazolyl-pyridine complex.
;
_journal_issue 65
_journal_name_full 'Chemical communications (Cambridge, England)'
_journal_page_first 8581
_journal_page_last 8584
_journal_paper_doi 10.1039/d4cc01996b
_journal_volume 60
_journal_year 2024
_chemical_formula_sum 'C30 H22 Co N12 O6 S4'
_chemical_formula_weight 833.76
_space_group_crystal_system triclinic
_space_group_IT_number 2
_space_group_name_Hall '-P 1'
_space_group_name_H-M_alt 'P -1'
_atom_sites_solution_hydrogens geom
_audit_creation_method SHELXL-2016/6
_audit_update_record
;
2024-03-05 deposited with the CCDC.	2024-07-08 downloaded from the CCDC.
;
_cell_angle_alpha 103.0640(10)
_cell_angle_beta 92.2400(10)
_cell_angle_gamma 112.2260(10)
_cell_formula_units_Z 1
_cell_length_a 7.7485(4)
_cell_length_b 10.1105(5)
_cell_length_c 12.1657(6)
_cell_measurement_reflns_used 8572
_cell_measurement_temperature 100(2)
_cell_measurement_theta_max 28.34
_cell_measurement_theta_min 2.25
_cell_volume 851.18(7)
_computing_structure_refinement 'SHELXL-2016/6 (Sheldrick, 2016)'
_computing_structure_solution 'SHELXT 2014/5 (Sheldrick, 2014)'
_diffrn_ambient_temperature 100(2)
_diffrn_measured_fraction_theta_full 0.997
_diffrn_measured_fraction_theta_max 0.993
_diffrn_measurement_device_type 'Bruker APEX-II CCD'
_diffrn_measurement_method '\f and \w scans'
_diffrn_radiation_type MoK\a
_diffrn_radiation_wavelength 0.71073
_diffrn_reflns_av_R_equivalents 0.0278
_diffrn_reflns_av_unetI/netI 0.0297
_diffrn_reflns_Laue_measured_fraction_full 0.997
_diffrn_reflns_Laue_measured_fraction_max 0.993
_diffrn_reflns_limit_h_max 10
_diffrn_reflns_limit_h_min -10
_diffrn_reflns_limit_k_max 13
_diffrn_reflns_limit_k_min -13
_diffrn_reflns_limit_l_max 16
_diffrn_reflns_limit_l_min -16
_diffrn_reflns_number 13509
_diffrn_reflns_point_group_measured_fraction_full 0.997
_diffrn_reflns_point_group_measured_fraction_max 0.993
_diffrn_reflns_theta_full 25.242
_diffrn_reflns_theta_max 28.345
_diffrn_reflns_theta_min 2.461
_exptl_absorpt_coefficient_mu 0.814
_exptl_absorpt_correction_type none
_exptl_crystal_colour red
_exptl_crystal_density_diffrn 1.627
_exptl_crystal_description block
_exptl_crystal_F_000 425
_exptl_crystal_size_max 0.18
_exptl_crystal_size_mid 0.12
_exptl_crystal_size_min 0.10
_refine_diff_density_max 0.664
_refine_diff_density_min -0.563
_refine_diff_density_rms 0.181
_refine_ls_extinction_method none
_refine_ls_goodness_of_fit_ref 0.944
_refine_ls_hydrogen_treatment constr
_refine_ls_matrix_type full
_refine_ls_number_parameters 241
_refine_ls_number_reflns 4230
_refine_ls_number_restraints 0
_refine_ls_restrained_S_all 0.944
_refine_ls_R_factor_all 0.0390
_refine_ls_R_factor_gt 0.0342
_refine_ls_shift/su_max 0.001
_refine_ls_shift/su_mean 0.000
_refine_ls_structure_factor_coef Fsqd
_refine_ls_weighting_details 'w=1/[\s^2^(Fo^2^)+(0.1000P)^2^+0.1613P] where P=(Fo^2^+2Fc^2^)/3'
_refine_ls_weighting_scheme calc
_refine_ls_wR_factor_gt 0.1150
_refine_ls_wR_factor_ref 0.1226
_reflns_Friedel_coverage 0.000
_reflns_number_gt 3778
_reflns_number_total 4230
_reflns_threshold_expression 'I > 2\s(I)'
_cod_data_source_file d4cc01996b2.cif
_cod_data_source_block 16marb_0m_a
_cod_depositor_comments 'Adding full bibliography for 7133287.cif.'
_cod_database_code 7133287
_shelx_shelxl_version_number 2016/6
_shelx_space_group_comment
;
The symmetry employed for this shelxl refinement is uniquely defined
by the following loop, which should always be used as a source of
symmetry information in preference to the above space-group names.
They are only intended as comments.
;

loop_
_space_group_symop_operation_xyz
'x, y, z'
'-x, -y, -z'

loop_
_atom_site_label
_atom_site_type_symbol
_atom_site_fract_x
_atom_site_fract_y
_atom_site_fract_z
_atom_site_U_iso_or_equiv
_atom_site_adp_type
_atom_site_occupancy
_atom_site_site_symmetry_order
_atom_site_calc_flag
_atom_site_refinement_flags_posn
_atom_site_refinement_flags_adp
_atom_site_refinement_flags_occupancy
_atom_site_disorder_assembly
_atom_site_disorder_group
Co1 Co 0.500000 0.000000 0.500000 0.01944(11) Uani 1 2 d S . P . .
S1 S 0.16117(7) 0.15684(5) 0.96041(4) 0.02745(13) Uani 1 1 d . . . . .
S2 S 0.31791(6) 0.47140(5) 1.09645(4) 0.02657(13) Uani 1 1 d . . . . .
O1 O 0.73360(19) 0.16607(15) 0.60231(13) 0.0360(3) Uani 1 1 d . . . . .
O2 O 0.62860(19) 0.33726(15) 0.66096(12) 0.0340(3) Uani 1 1 d . . . . .
O3 O 0.9104(2) 0.39477(17) 0.61551(14) 0.0411(3) Uani 1 1 d . . . . .
N4 N 0.4240(2) 0.14661(16) 0.42961(12) 0.0231(3) Uani 1 1 d . . . . .
N1 N 0.23956(19) 0.13687(15) 0.57490(11) 0.0211(3) Uani 1 1 d . . . . .
N2 N 0.30566(19) 0.04189(15) 0.60367(11) 0.0222(3) Uani 1 1 d . . . . .
N3 N 0.2341(2) 0.00662(16) 0.69342(12) 0.0247(3) Uani 1 1 d . . . . .
N6 N 0.1446(2) 0.38830(16) 0.88799(13) 0.0249(3) Uani 1 1 d . . . . .
N5 N 0.7563(2) 0.30251(17) 0.62677(13) 0.0281(3) Uani 1 1 d . . . . .
C5 C 0.2986(2) 0.19266(18) 0.47952(14) 0.0217(3) Uani 1 1 d . . . . .
C7 C 0.1222(2) 0.08223(18) 0.72429(15) 0.0237(3) Uani 1 1 d . . . . .
C10 C 0.1997(2) 0.54101(18) 0.92660(15) 0.0241(3) Uani 1 1 d . . . . .
C13 C 0.3214(3) 0.8435(2) 1.02319(17) 0.0315(4) Uani 1 1 d . . . . .
H13 H 0.360326 0.944772 1.054399 0.038 Uiso 1 1 calc R U . . .
C8 C 0.0159(2) 0.06622(19) 0.82269(15) 0.0271(4) Uani 1 1 d . . . . .
H8A H -0.049465 -0.038298 0.817761 0.033 Uiso 1 1 calc R U . . .
H8B H -0.078383 0.106766 0.817521 0.033 Uiso 1 1 calc R U . . .
C11 C 0.1672(3) 0.6298(2) 0.86271(16) 0.0288(4) Uani 1 1 d . . . . .
H11 H 0.104631 0.588411 0.788600 0.035 Uiso 1 1 calc R U . . .
C12 C 0.2294(3) 0.7805(2) 0.91113(18) 0.0321(4) Uani 1 1 d . . . . .
H12 H 0.209796 0.840602 0.868675 0.039 Uiso 1 1 calc R U . . .
C9 C 0.1997(2) 0.34092(18) 0.96840(14) 0.0243(3) Uani 1 1 d . . . . .
C4 C 0.2287(3) 0.28543(19) 0.44405(15) 0.0276(4) Uani 1 1 d . . . . .
H4 H 0.139818 0.312965 0.480846 0.033 Uiso 1 1 calc R U . . .
C15 C 0.2938(2) 0.60622(19) 1.03852(15) 0.0246(3) Uani 1 1 d . . . . .
C6 C 0.1263(2) 0.16638(19) 0.64990(14) 0.0242(3) Uani 1 1 d . . . . .
H6 H 0.064824 0.229723 0.650740 0.029 Uiso 1 1 calc R U . . .
C14 C 0.3553(2) 0.7579(2) 1.08825(17) 0.0290(4) Uani 1 1 d . . . . .
H14 H 0.416995 0.799822 1.162546 0.035 Uiso 1 1 calc R U . . .
C1 C 0.4884(3) 0.1967(2) 0.33982(15) 0.0297(4) Uani 1 1 d . . . . .
H1 H 0.576073 0.166545 0.303904 0.036 Uiso 1 1 calc R U . . .
C3 C 0.2971(3) 0.3355(2) 0.35117(17) 0.0344(4) Uani 1 1 d . . . . .
H3 H 0.254514 0.398308 0.324133 0.041 Uiso 1 1 calc R U . . .
C2 C 0.4290(3) 0.2917(2) 0.29873(17) 0.0353(4) Uani 1 1 d . . . . .
H2 H 0.477039 0.325516 0.236826 0.042 Uiso 1 1 calc R U . . .

loop_
_atom_site_aniso_label
_atom_site_aniso_U_11
_atom_site_aniso_U_22
_atom_site_aniso_U_33
_atom_site_aniso_U_23
_atom_site_aniso_U_13
_atom_site_aniso_U_12
Co1 0.02432(18) 0.02109(18) 0.01833(17) 0.00416(12) 0.00597(12) 0.01515(13)
S1 0.0397(3) 0.0213(2) 0.0291(2) 0.01072(17) 0.01595(19) 0.01701(19)
S2 0.0349(2) 0.0239(2) 0.0256(2) 0.00869(17) 0.00945(17) 0.01508(18)
O1 0.0324(7) 0.0246(6) 0.0487(8) -0.0039(6) -0.0065(6) 0.0176(6)
O2 0.0348(7) 0.0287(7) 0.0391(7) -0.0004(6) 0.0042(6) 0.0185(6)
O3 0.0394(8) 0.0368(8) 0.0501(9) 0.0156(7) 0.0119(7) 0.0153(6)
N4 0.0285(7) 0.0243(7) 0.0225(6) 0.0059(5) 0.0066(5) 0.0166(6)
N1 0.0258(6) 0.0212(6) 0.0222(6) 0.0053(5) 0.0067(5) 0.0155(5)
N2 0.0282(7) 0.0225(7) 0.0240(7) 0.0082(5) 0.0086(5) 0.0172(6)
N3 0.0315(7) 0.0235(7) 0.0255(7) 0.0083(5) 0.0122(6) 0.0160(6)
N6 0.0284(7) 0.0208(7) 0.0302(7) 0.0089(6) 0.0128(6) 0.0128(6)
N5 0.0311(7) 0.0261(7) 0.0265(7) 0.0012(6) -0.0017(6) 0.0146(6)
C5 0.0253(7) 0.0208(7) 0.0218(7) 0.0043(6) 0.0044(6) 0.0128(6)
C7 0.0248(7) 0.0195(7) 0.0278(8) 0.0038(6) 0.0088(6) 0.0109(6)
C10 0.0258(7) 0.0213(8) 0.0292(8) 0.0089(6) 0.0125(6) 0.0116(6)
C13 0.0336(9) 0.0207(8) 0.0428(10) 0.0100(7) 0.0174(8) 0.0115(7)
C8 0.0305(8) 0.0204(8) 0.0329(9) 0.0075(7) 0.0155(7) 0.0114(7)
C11 0.0330(9) 0.0290(9) 0.0323(9) 0.0131(7) 0.0115(7) 0.0172(7)
C12 0.0372(9) 0.0253(9) 0.0434(11) 0.0161(8) 0.0170(8) 0.0175(8)
C9 0.0298(8) 0.0223(8) 0.0269(8) 0.0094(6) 0.0151(7) 0.0142(7)
C4 0.0353(9) 0.0263(8) 0.0288(8) 0.0066(7) 0.0060(7) 0.0207(7)
C15 0.0256(7) 0.0237(8) 0.0290(8) 0.0099(7) 0.0114(6) 0.0123(6)
C6 0.0247(7) 0.0245(8) 0.0285(8) 0.0056(6) 0.0090(6) 0.0156(7)
C14 0.0280(8) 0.0250(8) 0.0348(9) 0.0074(7) 0.0117(7) 0.0110(7)
C1 0.0394(9) 0.0346(9) 0.0271(8) 0.0133(7) 0.0134(7) 0.0239(8)
C3 0.0500(11) 0.0334(10) 0.0336(9) 0.0138(8) 0.0087(8) 0.0282(9)
C2 0.0489(11) 0.0402(11) 0.0326(9) 0.0194(8) 0.0156(8) 0.0280(9)

loop_
_atom_type_symbol
_atom_type_description
_atom_type_scat_dispersion_real
_atom_type_scat_dispersion_imag
_atom_type_scat_source
C C 0.0033 0.0016 'International Tables Vol C Tables 4.2.6.8 and 6.1.1.4'
H H 0.0000 0.0000 'International Tables Vol C Tables 4.2.6.8 and 6.1.1.4'
Co Co 0.3494 0.9721 'International Tables Vol C Tables 4.2.6.8 and 6.1.1.4'
N N 0.0061 0.0033 'International Tables Vol C Tables 4.2.6.8 and 6.1.1.4'
O O 0.0106 0.0060 'International Tables Vol C Tables 4.2.6.8 and 6.1.1.4'
S S 0.1246 0.1234 'International Tables Vol C Tables 4.2.6.8 and 6.1.1.4'

loop_
_geom_angle_atom_site_label_1
_geom_angle_atom_site_label_2
_geom_angle_atom_site_label_3
_geom_angle
_geom_angle_site_symmetry_1
_geom_angle_site_symmetry_3
_geom_angle_publ_flag
O1 Co1 O1 180.0 2_656 . ?
O1 Co1 N2 95.20(6) 2_656 2_656 ?
O1 Co1 N2 84.80(6) . 2_656 ?
O1 Co1 N2 84.80(6) 2_656 . ?
O1 Co1 N2 95.20(6) . . ?
N2 Co1 N2 180.0 2_656 . ?
O1 Co1 N4 93.78(6) 2_656 2_656 ?
O1 Co1 N4 86.21(6) . 2_656 ?
N2 Co1 N4 76.86(5) 2_656 2_656 ?
N2 Co1 N4 103.14(5) . 2_656 ?
O1 Co1 N4 86.22(6) 2_656 . ?
O1 Co1 N4 93.79(6) . . ?
N2 Co1 N4 103.14(5) 2_656 . ?
N2 Co1 N4 76.86(5) . . ?
N4 Co1 N4 180.00(4) 2_656 . ?
C9 S1 C8 100.16(8) . . ?
C15 S2 C9 88.43(8) . . ?
N5 O1 Co1 122.50(11) . . ?
C5 N4 C1 117.27(14) . . ?
C5 N4 Co1 116.42(11) . . ?
C1 N4 Co1 126.30(12) . . ?
N2 N1 C6 110.05(13) . . ?
N2 N1 C5 119.29(12) . . ?
C6 N1 C5 130.63(14) . . ?
N3 N2 N1 108.54(12) . . ?
N3 N2 Co1 137.90(11) . . ?
N1 N2 Co1 113.47(10) . . ?
N2 N3 C7 107.90(14) . . ?
C9 N6 C10 108.74(15) . . ?
O2 N5 O3 122.63(16) . . ?
O2 N5 O1 119.78(16) . . ?
O3 N5 O1 117.59(15) . . ?
N4 C5 C4 124.77(15) . . ?
N4 C5 N1 113.91(13) . . ?
C4 C5 N1 121.32(14) . . ?
N3 C7 C6 108.87(15) . . ?
N3 C7 C8 122.26(16) . . ?
C6 C7 C8 128.85(15) . . ?
N6 C10 C11 124.78(16) . . ?
N6 C10 C15 115.88(15) . . ?
C11 C10 C15 119.33(16) . . ?
C14 C13 C12 121.16(17) . . ?
C14 C13 H13 119.4 . . ?
C12 C13 H13 119.4 . . ?
C7 C8 S1 114.12(12) . . ?
C7 C8 H8A 108.7 . . ?
S1 C8 H8A 108.7 . . ?
C7 C8 H8B 108.7 . . ?
S1 C8 H8B 108.7 . . ?
H8A C8 H8B 107.6 . . ?
C12 C11 C10 119.09(18) . . ?
C12 C11 H11 120.5 . . ?
C10 C11 H11 120.5 . . ?
C11 C12 C13 120.86(17) . . ?
C11 C12 H12 119.6 . . ?
C13 C12 H12 119.6 . . ?
N6 C9 S2 117.48(13) . . ?
N6 C9 S1 125.64(14) . . ?
S2 C9 S1 116.87(10) . . ?
C5 C4 C3 116.89(16) . . ?
C5 C4 H4 121.6 . . ?
C3 C4 H4 121.6 . . ?
C14 C15 C10 121.88(16) . . ?
C14 C15 S2 128.66(14) . . ?
C10 C15 S2 109.45(13) . . ?
N1 C6 C7 104.61(14) . . ?
N1 C6 H6 127.7 . . ?
C7 C6 H6 127.7 . . ?
C13 C14 C15 117.68(17) . . ?
C13 C14 H14 121.2 . . ?
C15 C14 H14 121.2 . . ?
N4 C1 C2 122.33(17) . . ?
N4 C1 H1 118.8 . . ?
C2 C1 H1 118.8 . . ?
C2 C3 C4 119.73(17) . . ?
C2 C3 H3 120.1 . . ?
C4 C3 H3 120.1 . . ?
C3 C2 C1 118.99(17) . . ?
C3 C2 H2 120.5 . . ?
C1 C2 H2 120.5 . . ?

loop_
_geom_bond_atom_site_label_1
_geom_bond_atom_site_label_2
_geom_bond_distance
_geom_bond_site_symmetry_2
_geom_bond_publ_flag
Co1 O1 2.0554(13) 2_656 ?
Co1 O1 2.0554(13) . ?
Co1 N2 2.1041(13) 2_656 ?
Co1 N2 2.1041(13) . ?
Co1 N4 2.1149(14) 2_656 ?
Co1 N4 2.1149(14) . ?
S1 C9 1.7487(17) . ?
S1 C8 1.8143(19) . ?
S2 C15 1.7339(18) . ?
S2 C9 1.7467(18) . ?
O1 N5 1.2841(19) . ?
O2 N5 1.227(2) . ?
O3 N5 1.242(2) . ?
N4 C5 1.338(2) . ?
N4 C1 1.342(2) . ?
N1 N2 1.3481(18) . ?
N1 C6 1.353(2) . ?
N1 C5 1.420(2) . ?
N2 N3 1.3041(19) . ?
N3 C7 1.369(2) . ?
N6 C9 1.305(2) . ?
N6 C10 1.395(2) . ?
C5 C4 1.381(2) . ?
C7 C6 1.369(2) . ?
C7 C8 1.484(2) . ?
C10 C11 1.395(2) . ?
C10 C15 1.405(2) . ?
C13 C14 1.382(3) . ?
C13 C12 1.400(3) . ?
C13 H13 0.9300 . ?
C8 H8A 0.9700 . ?
C8 H8B 0.9700 . ?
C11 C12 1.384(3) . ?
C11 H11 0.9300 . ?
C12 H12 0.9300 . ?
C4 C3 1.384(3) . ?
C4 H4 0.9300 . ?
C15 C14 1.396(2) . ?
C6 H6 0.9300 . ?
C14 H14 0.9300 . ?
C1 C2 1.385(3) . ?
C1 H1 0.9300 . ?
C3 C2 1.383(3) . ?
C3 H3 0.9300 . ?
C2 H2 0.9300 . ?
